data_1555760
loop_
_publ_author_name
'Qiao, Chuang'
'Zhang, Wen'
'Han, Jing-Chun'
'Li, Chuang-Chuang'

_publ_section_title
;
 Catalytic Enantioselective Total Synthesis of Hypocrolide A.
;
_journal_issue 19
_journal_name_full 'Organic letters'
_journal_page_first 4932
_journal_page_last 4935
_journal_paper_doi 10.1021/acs.orglett.6b02414
_journal_volume 18
_journal_year 2016
_chemical_formula_sum 'C25 H27 O6'
_chemical_formula_weight 423.46
_space_group_crystal_system monoclinic
_space_group_IT_number 14
_space_group_name_Hall '-P 2ybc'
_space_group_name_H-M_alt 'P 1 21/c 1'
_atom_sites_solution_hydrogens geom
_audit_creation_method SHELXL-2014
_cell_angle_alpha 90
_cell_angle_beta 111.405(8)
_cell_angle_gamma 90
_cell_formula_units_Z 4
_cell_length_a 11.4810(2)
_cell_length_b 13.8874(3)
_cell_length_c 14.2299(10)
_cell_measurement_reflns_used 18683
_cell_measurement_temperature 293(2)
_cell_measurement_theta_max 69.00
_cell_measurement_theta_min 6.70
_cell_volume 2112.3(2)
_computing_cell_refinement 'CrystalClear-SM Auto 2.0 r4'
_computing_data_collection 'CrystalClear-SM 2.0 r4 (Rigaku, 2009)'
_computing_data_reduction 'CrystalClear-SM Auto 2.0 r4'
_computing_molecular_graphics 'CrystalStructure 4.0'
_computing_publication_material 'CrystalStructure 4.0 (Rigaku, 2009)'
_computing_structure_refinement 'SHELXL-2014 (Sheldrick, 2014)'
_computing_structure_solution 'SHELXS97 (Sheldrick, 1997)'
_diffrn_ambient_temperature 293(2)
_diffrn_measured_fraction_theta_full 0.992
_diffrn_measured_fraction_theta_max 0.984
_diffrn_measurement_device_type 'Rigaku Saturn944+ CCD'
_diffrn_measurement_method \w
_diffrn_radiation_type CuK\a
_diffrn_radiation_wavelength 1.54187
_diffrn_reflns_av_R_equivalents 0.0374
_diffrn_reflns_av_unetI/netI 0.0259
_diffrn_reflns_Laue_measured_fraction_full 0.992
_diffrn_reflns_Laue_measured_fraction_max 0.984
_diffrn_reflns_limit_h_max 13
_diffrn_reflns_limit_h_min -13
_diffrn_reflns_limit_k_max 15
_diffrn_reflns_limit_k_min -16
_diffrn_reflns_limit_l_max 16
_diffrn_reflns_limit_l_min -17
_diffrn_reflns_number 23486
_diffrn_reflns_point_group_measured_fraction_full 0.992
_diffrn_reflns_point_group_measured_fraction_max 0.984
_diffrn_reflns_theta_full 67.687
_diffrn_reflns_theta_max 68.957
_diffrn_reflns_theta_min 6.972
_exptl_absorpt_coefficient_mu 0.774
_exptl_absorpt_correction_T_max 0.856
_exptl_absorpt_correction_T_min 0.618
_exptl_absorpt_correction_type multi-scan
_exptl_absorpt_process_details 'Jacobson, R. (1998) Private communication'
_exptl_crystal_colour colorless
_exptl_crystal_density_diffrn 1.332
_exptl_crystal_description block
_exptl_crystal_F_000 900
_exptl_crystal_size_max 0.20
_exptl_crystal_size_mid 0.20
_exptl_crystal_size_min 0.20
_refine_diff_density_max 0.242
_refine_diff_density_min -0.670
_refine_diff_density_rms 0.055
_refine_ls_extinction_method none
_refine_ls_goodness_of_fit_ref 1.063
_refine_ls_hydrogen_treatment constr
_refine_ls_matrix_type full
_refine_ls_number_parameters 285
_refine_ls_number_reflns 3866
_refine_ls_number_restraints 0
_refine_ls_restrained_S_all 1.063
_refine_ls_R_factor_all 0.0588
_refine_ls_R_factor_gt 0.0556
_refine_ls_shift/su_max 0.000
_refine_ls_shift/su_mean 0.000
_refine_ls_structure_factor_coef Fsqd
_refine_ls_weighting_details 'w=1/[\s^2^(Fo^2^)+(0.0719P)^2^+1.1024P] where P=(Fo^2^+2Fc^2^)/3'
_refine_ls_weighting_scheme calc
_refine_ls_wR_factor_gt 0.1445
_refine_ls_wR_factor_ref 0.1473
_reflns_Friedel_coverage 0.000
_reflns_number_gt 3531
_reflns_number_total 3866
_reflns_threshold_expression 'I > 2\s(I)'
_cod_data_source_file ol6b02414_si_005.cif
_cod_data_source_block shelx
_cod_original_cell_volume 2112.34(19)
_cod_original_sg_symbol_H-M 'P 21/c'
_cod_database_code 1555760
_shelx_space_group_comment
;
The symmetry employed for this shelxl refinement is uniquely defined
by the following loop, which should always be used as a source of
symmetry information in preference to the above space-group names.
They are only intended as comments.
;
_shelxl_version_number 2014-3

loop_
_space_group_symop_operation_xyz
'x, y, z'
'-x, y+1/2, -z+1/2'
'-x, -y, -z'
'x, -y-1/2, z-1/2'

loop_
_atom_site_label
_atom_site_type_symbol
_atom_site_fract_x
_atom_site_fract_y
_atom_site_fract_z
_atom_site_U_iso_or_equiv
_atom_site_adp_type
_atom_site_occupancy
_atom_site_site_symmetry_order
_atom_site_calc_flag
_atom_site_refinement_flags_posn
_atom_site_refinement_flags_adp
O1 O 0.0379(2) 0.63967(13) 0.61167(13) 0.0801(6) Uani 1 1 d . .
O2 O 0.28851(16) -0.07204(10) 0.73276(14) 0.0602(4) Uani 1 1 d . .
O3 O 0.11838(14) 0.67024(10) 0.77355(12) 0.0511(4) Uani 1 1 d . .
O4 O 0.35498(11) 0.35883(9) 0.87275(10) 0.0378(3) Uani 1 1 d . .
O5 O 0.47116(12) 0.22690(11) 0.88598(12) 0.0521(4) Uani 1 1 d . .
O6 O 0.14712(14) 0.08357(10) 0.71733(12) 0.0532(4) Uani 1 1 d . .
C1 C 0.0842(2) 0.60779(15) 0.69547(17) 0.0492(5) Uani 1 1 d . .
C2 C 0.11135(18) 0.50399(13) 0.71826(14) 0.0384(4) Uani 1 1 d . .
C3 C 0.04822(19) 0.43079(14) 0.63742(14) 0.0431(5) Uani 1 1 d . .
H3 H 0.0532 0.4544 0.5741 0.052 Uiso 1 1 calc R U
C4 C 0.11926(18) 0.33567(13) 0.66305(14) 0.0390(4) Uani 1 1 d . .
H4A H 0.1970 0.3426 0.6514 0.047 Uiso 1 1 calc R U
H4B H 0.0700 0.2866 0.6171 0.047 Uiso 1 1 calc R U
C5 C 0.14981(16) 0.30037(12) 0.77193(13) 0.0325(4) Uani 1 1 d . .
H5 H 0.0745 0.2784 0.7826 0.039 Uiso 1 1 calc R U
C6 C 0.24865(16) 0.22305(13) 0.79848(13) 0.0350(4) Uani 1 1 d . .
C7 C 0.24402(17) 0.12387(13) 0.76909(14) 0.0372(4) Uani 1 1 d . .
C8 C 0.37021(19) 0.07694(14) 0.80743(15) 0.0437(5) Uani 1 1 d . .
C9 C 0.3906(2) -0.02119(16) 0.78936(18) 0.0536(5) Uani 1 1 d . .
C10 C 0.3035(3) -0.16933(18) 0.7086(3) 0.0865(10) Uani 1 1 d . .
H10A H 0.3323 -0.2070 0.7694 0.130 Uiso 1 1 calc R U
H10B H 0.3637 -0.1727 0.6763 0.130 Uiso 1 1 calc R U
H10C H 0.2247 -0.1941 0.6639 0.130 Uiso 1 1 calc R U
C11 C 0.1514(2) 0.63159(15) 0.87448(16) 0.0476(5) Uani 1 1 d . .
H11A H 0.0767 0.6072 0.8831 0.057 Uiso 1 1 calc R U
H11B H 0.1855 0.6826 0.9234 0.057 Uiso 1 1 calc R U
C12 C 0.24657(17) 0.55121(13) 0.89391(15) 0.0400(4) Uani 1 1 d . .
C13 C 0.3730(2) 0.59085(16) 0.89797(19) 0.0547(6) Uani 1 1 d . .
H13A H 0.3614 0.6271 0.8378 0.082 Uiso 1 1 calc R U
H13B H 0.4293 0.5383 0.9028 0.082 Uiso 1 1 calc R U
H13C H 0.4074 0.6319 0.9558 0.082 Uiso 1 1 calc R U
C14 C 0.2582(2) 0.49001(15) 0.98746(15) 0.0461(5) Uani 1 1 d . .
H14A H 0.2145 0.5210 1.0260 0.055 Uiso 1 1 calc R U
H14B H 0.3455 0.4830 1.0305 0.055 Uiso 1 1 calc R U
C15 C 0.19958(18) 0.38918(14) 0.95000(14) 0.0395(4) Uani 1 1 d . .
C16 C 0.2649(2) 0.31009(17) 1.02525(16) 0.0559(6) Uani 1 1 d . .
H16A H 0.2272 0.2491 0.9999 0.084 Uiso 1 1 calc R U
H16B H 0.2565 0.3230 1.0888 0.084 Uiso 1 1 calc R U
H16C H 0.3519 0.3084 1.0345 0.084 Uiso 1 1 calc R U
C17 C 0.21796(15) 0.37999(12) 0.84763(13) 0.0318(4) Uani 1 1 d . .
C18 C 0.35758(17) 0.26594(13) 0.85120(14) 0.0376(4) Uani 1 1 d . .
C19 C 0.4766(2) 0.12959(16) 0.86348(18) 0.0533(5) Uani 1 1 d . .
C20 C -0.0897(2) 0.41989(18) 0.62162(19) 0.0597(6) Uani 1 1 d . .
H20A H -0.1306 0.4812 0.6041 0.090 Uiso 1 1 calc R U
H20B H -0.0974 0.3968 0.6827 0.090 Uiso 1 1 calc R U
H20C H -0.1281 0.3748 0.5681 0.090 Uiso 1 1 calc R U
C21 C 0.19276(16) 0.48039(12) 0.80862(13) 0.0329(4) Uani 1 1 d . .
H21 H 0.2653 0.4829 0.7879 0.039 Uiso 1 1 calc R U
C22 C 0.5105(3) -0.0595(2) 0.8288(3) 0.0831(9) Uani 1 1 d . .
H22 H 0.5231 -0.1239 0.8171 0.100 Uiso 1 1 calc R U
C23 C 0.6107(3) -0.0038(3) 0.8847(3) 0.1035(13) Uani 1 1 d . .
H23 H 0.6899 -0.0313 0.9109 0.124 Uiso 1 1 calc R U
C24 C 0.5959(3) 0.0919(2) 0.9026(3) 0.0849(10) Uani 1 1 d . .
H24 H 0.6639 0.1299 0.9397 0.102 Uiso 1 1 calc R U
C25 C 0.0593(2) 0.39003(16) 0.93288(17) 0.0496(5) Uani 1 1 d . .
H25A H 0.0486 0.4069 0.9947 0.074 Uiso 1 1 calc R U
H25B H 0.0246 0.3273 0.9116 0.074 Uiso 1 1 calc R U
H25C H 0.0173 0.4364 0.8817 0.074 Uiso 1 1 calc R U

loop_
_atom_site_aniso_label
_atom_site_aniso_U_11
_atom_site_aniso_U_22
_atom_site_aniso_U_33
_atom_site_aniso_U_23
_atom_site_aniso_U_13
_atom_site_aniso_U_12
O1 0.1216(17) 0.0465(9) 0.0551(10) 0.0148(8) 0.0119(10) 0.0192(10)
O2 0.0655(10) 0.0330(8) 0.0869(12) -0.0056(7) 0.0336(9) 0.0054(7)
O3 0.0537(9) 0.0301(7) 0.0610(9) 0.0005(6) 0.0107(7) 0.0043(6)
O4 0.0288(6) 0.0335(7) 0.0470(7) -0.0027(5) 0.0089(5) 0.0001(5)
O5 0.0324(7) 0.0464(8) 0.0679(9) -0.0076(7) 0.0071(6) 0.0071(6)
O6 0.0441(8) 0.0348(7) 0.0731(10) -0.0076(7) 0.0123(7) -0.0005(6)
C1 0.0535(12) 0.0348(10) 0.0523(12) 0.0042(9) 0.0112(9) 0.0057(9)
C2 0.0399(10) 0.0325(9) 0.0408(10) 0.0011(8) 0.0122(8) 0.0029(7)
C3 0.0498(11) 0.0372(10) 0.0348(9) 0.0012(8) 0.0067(8) 0.0063(8)
C4 0.0425(10) 0.0354(10) 0.0360(9) -0.0031(7) 0.0106(8) 0.0039(8)
C5 0.0300(8) 0.0271(8) 0.0384(9) -0.0016(7) 0.0102(7) 0.0011(7)
C6 0.0333(9) 0.0313(9) 0.0396(9) 0.0019(7) 0.0124(7) 0.0029(7)
C7 0.0396(10) 0.0319(9) 0.0402(9) 0.0025(7) 0.0147(8) 0.0017(7)
C8 0.0458(11) 0.0377(10) 0.0484(11) 0.0033(8) 0.0180(9) 0.0098(8)
C9 0.0571(13) 0.0391(11) 0.0667(14) 0.0020(10) 0.0252(11) 0.0111(10)
C10 0.087(2) 0.0340(12) 0.142(3) -0.0093(15) 0.046(2) 0.0054(12)
C11 0.0476(11) 0.0368(10) 0.0511(11) -0.0099(9) 0.0093(9) 0.0027(8)
C12 0.0363(10) 0.0320(9) 0.0450(10) -0.0052(8) 0.0069(8) -0.0016(7)
C13 0.0397(11) 0.0442(11) 0.0706(14) -0.0019(10) 0.0089(10) -0.0076(9)
C14 0.0487(11) 0.0450(11) 0.0389(10) -0.0085(8) 0.0092(9) -0.0008(9)
C15 0.0449(10) 0.0380(10) 0.0367(9) -0.0005(8) 0.0164(8) 0.0014(8)
C16 0.0765(16) 0.0524(13) 0.0418(11) 0.0108(10) 0.0254(11) 0.0082(11)
C17 0.0273(8) 0.0309(9) 0.0356(9) 0.0003(7) 0.0093(7) 0.0012(6)
C18 0.0321(9) 0.0360(10) 0.0427(10) 0.0014(8) 0.0113(7) 0.0053(7)
C19 0.0440(11) 0.0456(12) 0.0644(13) -0.0041(10) 0.0128(10) 0.0127(9)
C20 0.0417(11) 0.0533(13) 0.0654(14) -0.0121(11) -0.0025(10) 0.0085(10)
C21 0.0294(8) 0.0301(9) 0.0404(9) -0.0007(7) 0.0142(7) -0.0005(7)
C22 0.0731(18) 0.0526(15) 0.114(2) -0.0078(15) 0.0226(17) 0.0305(14)
C23 0.0587(17) 0.084(2) 0.139(3) -0.024(2) 0.0015(18) 0.0387(16)
C24 0.0462(14) 0.0743(18) 0.112(2) -0.0205(17) 0.0019(14) 0.0237(13)
C25 0.0507(12) 0.0517(12) 0.0550(12) -0.0076(10) 0.0295(10) -0.0035(10)

loop_
_atom_type_symbol
_atom_type_description
_atom_type_scat_dispersion_real
_atom_type_scat_dispersion_imag
_atom_type_scat_source
C C 0.0181 0.0091 'International Tables Vol C Tables 4.2.6.8 and 6.1.1.4'
H H 0.0000 0.0000 'International Tables Vol C Tables 4.2.6.8 and 6.1.1.4'
O O 0.0492 0.0322 'International Tables Vol C Tables 4.2.6.8 and 6.1.1.4'

loop_
_geom_angle_atom_site_label_1
_geom_angle_atom_site_label_2
_geom_angle_atom_site_label_3
_geom_angle
C9 O2 C10 119.0(2)
C1 O3 C11 118.06(15)
C18 O4 C17 104.10(13)
C18 O5 C19 115.42(16)
O1 C1 O3 118.13(19)
O1 C1 C2 123.8(2)
O3 C1 C2 117.97(18)
C21 C2 C1 117.98(17)
C21 C2 C3 123.08(17)
C1 C2 C3 118.92(17)
C2 C3 C20 111.34(17)
C2 C3 C4 109.59(15)
C20 C3 C4 112.68(18)
C2 C3 H3 107.7
C20 C3 H3 107.7
C4 C3 H3 107.7
C3 C4 C5 114.97(15)
C3 C4 H4A 108.5
C5 C4 H4A 108.5
C3 C4 H4B 108.5
C5 C4 H4B 108.5
H4A C4 H4B 107.5
C6 C5 C4 110.70(14)
C6 C5 C17 101.07(13)
C4 C5 C17 110.24(14)
C6 C5 H5 111.5
C4 C5 H5 111.5
C17 C5 H5 111.5
C18 C6 C7 121.16(16)
C18 C6 C5 106.68(15)
C7 C6 C5 131.81(16)
O6 C7 C6 122.94(17)
O6 C7 C8 124.51(17)
C6 C7 C8 112.55(16)
C19 C8 C9 115.94(19)
C19 C8 C7 120.52(18)
C9 C8 C7 123.54(19)
O2 C9 C22 123.8(2)
O2 C9 C8 116.31(19)
C22 C9 C8 119.9(2)
O2 C10 H10A 109.5
O2 C10 H10B 109.5
H10A C10 H10B 109.5
O2 C10 H10C 109.5
H10A C10 H10C 109.5
H10B C10 H10C 109.5
O3 C11 C12 111.35(17)
O3 C11 H11A 109.4
C12 C11 H11A 109.4
O3 C11 H11B 109.4
C12 C11 H11B 109.4
H11A C11 H11B 108.0
C21 C12 C11 106.09(15)
C21 C12 C13 111.62(17)
C11 C12 C13 110.62(17)
C21 C12 C14 102.48(15)
C11 C12 C14 113.12(18)
C13 C12 C14 112.47(16)
C12 C13 H13A 109.5
C12 C13 H13B 109.5
H13A C13 H13B 109.5
C12 C13 H13C 109.5
H13A C13 H13C 109.5
H13B C13 H13C 109.5
C12 C14 C15 107.98(15)
C12 C14 H14A 110.1
C15 C14 H14A 110.1
C12 C14 H14B 110.1
C15 C14 H14B 110.1
H14A C14 H14B 108.4
C16 C15 C25 109.53(17)
C16 C15 C17 113.54(16)
C25 C15 C17 110.19(15)
C16 C15 C14 111.46(17)
C25 C15 C14 110.09(16)
C17 C15 C14 101.82(15)
C15 C16 H16A 109.5
C15 C16 H16B 109.5
H16A C16 H16B 109.5
C15 C16 H16C 109.5
H16A C16 H16C 109.5
H16B C16 H16C 109.5
C21 C17 O4 108.33(13)
C21 C17 C5 115.51(14)
O4 C17 C5 104.18(13)
C21 C17 C15 101.44(14)
O4 C17 C15 106.31(13)
C5 C17 C15 120.42(15)
O4 C18 O5 114.30(16)
O4 C18 C6 117.75(16)
O5 C18 C6 127.95(18)
C24 C19 O5 113.3(2)
C24 C19 C8 124.4(2)
O5 C19 C8 122.35(18)
C3 C20 H20A 109.5
C3 C20 H20B 109.5
H20A C20 H20B 109.5
C3 C20 H20C 109.5
H20A C20 H20C 109.5
H20B C20 H20C 109.5
C2 C21 C17 124.42(16)
C2 C21 C12 123.79(16)
C17 C21 C12 110.10(15)
C2 C21 H21 94.3
C17 C21 H21 94.3
C12 C21 H21 94.3
C23 C22 C9 121.0(2)
C23 C22 H22 119.5
C9 C22 H22 119.5
C22 C23 C24 121.2(3)
C22 C23 H23 119.4
C24 C23 H23 119.4
C23 C24 C19 117.6(3)
C23 C24 H24 121.2
C19 C24 H24 121.2
C15 C25 H25A 109.5
C15 C25 H25B 109.5
H25A C25 H25B 109.5
C15 C25 H25C 109.5
H25A C25 H25C 109.5
H25B C25 H25C 109.5

loop_
_geom_bond_atom_site_label_1
_geom_bond_atom_site_label_2
_geom_bond_distance
O1 C1 1.199(3)
O2 C9 1.354(3)
O2 C10 1.420(3)
O3 C1 1.350(3)
O3 C11 1.448(3)
O4 C18 1.329(2)
O4 C17 1.5095(19)
O5 C18 1.330(2)
O5 C19 1.395(3)
O6 C7 1.223(2)
C1 C2 1.485(3)
C2 C21 1.326(3)
C2 C3 1.508(3)
C3 C20 1.524(3)
C3 C4 1.525(3)
C3 H3 0.9800
C4 C5 1.539(3)
C4 H4A 0.9700
C4 H4B 0.9700
C5 C6 1.507(2)
C5 C17 1.543(2)
C5 H5 0.9800
C6 C18 1.340(3)
C6 C7 1.435(3)
C7 C8 1.498(3)
C8 C19 1.397(3)
C8 C9 1.422(3)
C9 C22 1.388(4)
C10 H10A 0.9600
C10 H10B 0.9600
C10 H10C 0.9600
C11 C12 1.516(3)
C11 H11A 0.9700
C11 H11B 0.9700
C12 C21 1.508(2)
C12 C13 1.534(3)
C12 C14 1.543(3)
C13 H13A 0.9600
C13 H13B 0.9600
C13 H13C 0.9600
C14 C15 1.561(3)
C14 H14A 0.9700
C14 H14B 0.9700
C15 C16 1.526(3)
C15 C25 1.538(3)
C15 C17 1.552(2)
C16 H16A 0.9600
C16 H16B 0.9600
C16 H16C 0.9600
C17 C21 1.490(2)
C19 C24 1.380(3)
C20 H20A 0.9600
C20 H20B 0.9600
C20 H20C 0.9600
C21 H21 0.9800
C22 C23 1.373(5)
C22 H22 0.9300
C23 C24 1.376(4)
C23 H23 0.9300
C24 H24 0.9300
C25 H25A 0.9600
C25 H25B 0.9600
C25 H25C 0.9600

loop_
_geom_hbond_atom_site_label_D
_geom_hbond_atom_site_label_H
_geom_hbond_atom_site_label_A
_geom_hbond_distance_DH
_geom_hbond_distance_HA
_geom_hbond_distance_DA
_geom_hbond_angle_DHA
_geom_hbond_site_symmetry_A
C5 H5 O3 0.98 2.55 3.422(2) 148.1 2_546
C11 H11A O6 0.97 2.46 3.260(3) 139.1 2_556
